data_7720254
loop_
_publ_author_name
'Petrasheuskaya, Tatsiana V.'
'Kiss, M&#xe1;rton A'
'Rapta, Peter'
'Fonay, Csenge'
'May, N&#xf3;ra V'
'Spengler, Gabriella'
'Frank, &#xc9;va'
'Enyedy, &#xc9;va A'

_publ_section_title
;
 Comparative solution study of imidazole-derived thiosemicarbazone
 complexes: effects of methylation and aromatic conjugation on the redox
 properties, anticancer, and antibacterial activity.
;
_journal_issue 10
_journal_name_full 'Dalton transactions (Cambridge, England : 2003)'
_journal_page_first 4269
_journal_page_last 4287
_journal_paper_doi 10.1039/d5dt02939b
_journal_volume 55
_journal_year 2026
_chemical_formula_moiety 'C14 H20 Fe N10 S2, C H4 O, Cl'
_chemical_formula_sum 'C15 H24 Cl Fe N10 O S2'
_chemical_formula_weight 515.854
_space_group_crystal_system monoclinic
_space_group_IT_number 14
_space_group_name_Hall '-P 2ybc'
_space_group_name_H-M_alt 'P 1 21/c 1'
_symmetry_Int_Tables_number 14
_atom_sites_solution_primary dual
_audit_creation_date 2025-01-31
_audit_creation_method
;
Olex2 1.5
(compiled 2024.02.16 svn.r378c4104 for OlexSys, GUI svn.r6928)
;
_audit_update_record
;
2025-12-01 deposited with the CCDC.	2026-02-18 downloaded from the CCDC.
;
_cell_angle_alpha 90
_cell_angle_beta 92.489(7)
_cell_angle_gamma 90
_cell_formula_units_Z 8
_cell_length_a 20.1353(7)
_cell_length_b 14.3233(4)
_cell_length_c 15.9141(5)
_cell_measurement_reflns_used 142369
_cell_measurement_temperature 103(2)
_cell_measurement_theta_max 30.485
_cell_measurement_theta_min 3.020
_cell_volume 4585.4(3)
_computing_cell_refinement 'RAPID-AUTO (Rigaku Corp., Tokyo, Japan, 2015)'
_computing_data_collection 'RAPID-AUTO (Rigaku Corp., Tokyo, Japan, 2015)'
_computing_data_reduction 'RAPID-AUTO (Rigaku Corp., Tokyo, Japan, 2015)'
_computing_molecular_graphics 'Olex2 1.5 (Dolomanov et al., 2009)'
_computing_publication_material 'Olex2 1.5 (Dolomanov et al., 2009)'
_computing_structure_refinement 'olex2.refine 1.5 (Bourhis et al., 2015)'
_computing_structure_solution 'SHELXT  (Sheldrick, 2015)'
_diffrn_ambient_temperature 103(2)
_diffrn_detector 'Image Plate'
_diffrn_detector_area_resol_mean 10.0000
_diffrn_detector_type 'Rigaku IP'
_diffrn_measured_fraction_theta_full 0.9971
_diffrn_measured_fraction_theta_max 0.9977
_diffrn_measurement_device 'four-circle diffractometer'
_diffrn_measurement_device_type 'Rigaku R-AXIS SPIDER IP'
_diffrn_measurement_method dtprofit.ref
_diffrn_radiation_monochromator graphite
_diffrn_radiation_probe x-ray
_diffrn_radiation_type 'Mo K\a'
_diffrn_radiation_wavelength 0.71075
_diffrn_reflns_av_R_equivalents 0.0858
_diffrn_reflns_av_unetI/netI 0.0379
_diffrn_reflns_Laue_measured_fraction_full 0.9971
_diffrn_reflns_Laue_measured_fraction_max 0.9977
_diffrn_reflns_limit_h_max 28
_diffrn_reflns_limit_h_min -28
_diffrn_reflns_limit_k_max 20
_diffrn_reflns_limit_k_min -20
_diffrn_reflns_limit_l_max 22
_diffrn_reflns_limit_l_min -22
_diffrn_reflns_number 229198
_diffrn_reflns_point_group_measured_fraction_full 0.9971
_diffrn_reflns_point_group_measured_fraction_max 0.9977
_diffrn_reflns_theta_full 25.2425
_diffrn_reflns_theta_max 27.48
_diffrn_reflns_theta_min 3.02
_diffrn_source 'sealed X-ray tube'
_diffrn_source_target Mo
_exptl_absorpt_coefficient_mu 0.985
_exptl_absorpt_correction_T_max 0.985
_exptl_absorpt_correction_T_min 0.953
_exptl_absorpt_correction_type numerical
_exptl_absorpt_process_details 'NUMABS, Numerical Absorption correction Program (T.Higashi, 2011)'
_exptl_crystal_colour green
_exptl_crystal_colour_primary green
_exptl_crystal_density_diffrn 1.494
_exptl_crystal_description plate
_exptl_crystal_F_000 2143.193
_exptl_crystal_size_max 0.5
_exptl_crystal_size_mid 0.5
_exptl_crystal_size_min 0.2
_refine_diff_density_max 1.7405
_refine_diff_density_min -0.7321
_refine_diff_density_rms 0.1386
_refine_ls_d_res_high 0.7700
_refine_ls_d_res_low 6.7468
_refine_ls_goodness_of_fit_ref 1.0769
_refine_ls_hydrogen_treatment constr
_refine_ls_matrix_type full
_refine_ls_number_constraints 76
_refine_ls_number_parameters 553
_refine_ls_number_reflns 10506
_refine_ls_number_restraints 0
_refine_ls_restrained_S_all 1.0769
_refine_ls_R_factor_all 0.0685
_refine_ls_R_factor_gt 0.0543
_refine_ls_shift/su_max 0.0002
_refine_ls_shift/su_mean 0.0000
_refine_ls_structure_factor_coef Fsqd
_refine_ls_weighting_details 'w=1/[\s^2^(Fo^2^)+(0.0455P)^2^+10.1691P] where P=(Fo^2^+2Fc^2^)/3'
_refine_ls_weighting_scheme calc
_refine_ls_wR_factor_gt 0.1151
_refine_ls_wR_factor_ref 0.1212
_reflns_Friedel_coverage 0.0
_reflns_limit_h_max 26
_reflns_limit_h_min -26
_reflns_limit_k_max 18
_reflns_limit_k_min 0
_reflns_limit_l_max 20
_reflns_limit_l_min 0
_reflns_number_gt 9002
_reflns_number_total 10506
_reflns_threshold_expression I>=2u(I)
_cod_data_source_file d5dt02939b2.cif
_cod_data_source_block FeMe2ImTSC
_cod_depositor_comments 'Adding full bibliography for 7720249--7720256.cif.'
_cod_database_code 7720254
_olex2_refinement_description
;
1. Fixed Uiso
 At 1.2 times of:
  All C(H) groups, All N(H) groups
 At 1.5 times of:
  All C(H,H,H) groups, All O(H) groups
2.a Aromatic/amide H refined with riding coordinates:
 N6(H6), N1(H1), C11(H11), C1(H1a), C9(H9), C8(H8), C2(H2), C4(H4), N16(H16),
 N11(H11a), C29(H29), C28(H28), C24(H24), C22(H22), C31(H31), C21(H21)
2.b Idealised Me refined as rotating group:
 C6(H6a,H6b,H6c), C13(H13a,H13b,H13c), C7(H7a,H7b,H7c), C14(H14a,H14b,H14c),
 C34(H34a,H34b,H34c), C27(H27a,H27b,H27c), C33(H33a,H33b,H33c), C26(H26a,H26b,
 H26c), C35(H35a,H35b,H35c), C15(H15a,H15b,H15c)
2.c Idealised tetrahedral OH refined as rotating group:
 O2(H2a), O1(H1b)
;
_olex2_submission_special_instructions 'No special instructions were received'

loop_
_space_group_symop_id
_space_group_symop_operation_xyz
1 x,y,z
2 -x,y+1/2,-z+1/2
3 -x,-y,-z
4 x,-y-1/2,z-1/2

loop_
_atom_site_label
_atom_site_type_symbol
_atom_site_fract_x
_atom_site_fract_y
_atom_site_fract_z
_atom_site_U_iso_or_equiv
_atom_site_adp_type
_atom_site_occupancy
_atom_site_refinement_flags_posn
Fe1 Fe 0.23224(2) 0.08755(3) 0.18442(2) 0.01798(10) Uani 1.000000 .
S1 S 0.32393(4) 0.16108(5) 0.22901(5) 0.02376(16) Uani 1.000000 .
S2 S 0.28016(4) 0.00897(5) 0.08285(5) 0.02407(17) Uani 1.000000 .
N6 N 0.11354(13) 0.25749(18) 0.32718(16) 0.0251(6) Uani 1.000000 .
H6 H 0.09360(13) 0.27857(18) 0.37150(16) 0.0301(7) Uiso 1.000000 R
N10 N 0.29065(15) 0.07933(19) -0.07185(16) 0.0298(6) Uani 1.000000 .
N8 N 0.20788(13) 0.17509(17) 0.09592(15) 0.0196(5) Uani 1.000000 .
N2 N 0.15346(13) 0.00455(17) 0.17030(15) 0.0205(5) Uani 1.000000 .
N5 N 0.40214(15) 0.0964(2) 0.35641(18) 0.0355(7) Uani 1.000000 .
N3 N 0.25539(13) -0.00172(17) 0.27191(15) 0.0212(5) Uani 1.000000 .
N7 N 0.17637(12) 0.17183(17) 0.24972(15) 0.0196(5) Uani 1.000000 .
N4 N 0.31098(13) 0.00490(19) 0.32482(16) 0.0258(6) Uani 1.000000 .
N9 N 0.23011(13) 0.17027(17) 0.01546(15) 0.0218(5) Uani 1.000000 .
N1 N 0.07308(14) -0.09248(19) 0.13645(18) 0.0296(6) Uani 1.000000 .
H1 H 0.03726(14) -0.11586(19) 0.11071(18) 0.0355(7) Uiso 1.000000 R
C5 C 0.34657(16) 0.0808(2) 0.30875(19) 0.0253(6) Uani 1.000000 .
C11 C 0.16560(15) 0.2405(2) 0.11313(18) 0.0205(6) Uani 1.000000 .
H11 H 0.14868(15) 0.2840(2) 0.07252(18) 0.0246(7) Uiso 1.000000 R
C6 C 0.4244(2) 0.0261(3) 0.4182(2) 0.0458(10) Uani 1.000000 .
H6a H 0.3903(7) 0.0177(15) 0.4596(11) 0.0686(15) Uiso 1.000000 GR
H6b H 0.4320(14) -0.0332(6) 0.3896(3) 0.0686(15) Uiso 1.000000 GR
H6c H 0.4659(8) 0.0469(10) 0.4469(13) 0.0686(15) Uiso 1.000000 GR
C10 C 0.14697(15) 0.2408(2) 0.19938(18) 0.0205(6) Uani 1.000000 .
C1 C 0.10067(16) -0.0089(2) 0.12005(19) 0.0251(6) Uani 1.000000 .
H1a H 0.08440(16) 0.0338(2) 0.07842(19) 0.0301(8) Uiso 1.000000 R
C9 C 0.10745(16) 0.2941(2) 0.24783(19) 0.0241(6) Uani 1.000000 .
H9 H 0.08108(16) 0.3460(2) 0.23004(19) 0.0289(8) Uiso 1.000000 R
C8 C 0.15507(15) 0.1840(2) 0.32625(19) 0.0227(6) Uani 1.000000 .
H8 H 0.16726(15) 0.1464(2) 0.37362(19) 0.0272(7) Uiso 1.000000 R
C13 C 0.28425(19) 0.1509(2) -0.1369(2) 0.0327(8) Uani 1.000000 .
H13a H 0.2398(5) 0.1476(12) -0.1642(11) 0.0490(12) Uiso 1.000000 GR
H13b H 0.2909(13) 0.2126(3) -0.1113(3) 0.0490(12) Uiso 1.000000 GR
H13c H 0.3178(8) 0.1405(11) -0.1787(9) 0.0490(12) Uiso 1.000000 GR
C7 C 0.44629(19) 0.1745(3) 0.3428(3) 0.0428(9) Uani 1.000000 .
H7a H 0.4829(8) 0.1541(6) 0.3086(15) 0.0642(14) Uiso 1.000000 GR
H7b H 0.4215(4) 0.2246(8) 0.3135(16) 0.0642(14) Uiso 1.000000 GR
H7c H 0.4643(11) 0.1976(13) 0.3971(3) 0.0642(14) Uiso 1.000000 GR
C3 C 0.15956(16) -0.0739(2) 0.22142(19) 0.0242(6) Uani 1.000000 .
C2 C 0.11005(17) -0.1347(2) 0.1997(2) 0.0303(7) Uani 1.000000 .
H2 H 0.10262(17) -0.1944(2) 0.2236(2) 0.0364(9) Uiso 1.000000 R
C14 C 0.3248(2) -0.0067(3) -0.0933(2) 0.0412(10) Uani 1.000000 .
H14a H 0.3729(2) 0.0046(6) -0.0927(18) 0.0618(14) Uiso 1.000000 GR
H14b H 0.3153(12) -0.0552(6) -0.0521(11) 0.0618(14) Uiso 1.000000 GR
H14c H 0.3094(11) -0.0273(11) -0.1495(8) 0.0618(14) Uiso 1.000000 GR
C12 C 0.26528(16) 0.0936(2) 0.00443(19) 0.0223(6) Uani 1.000000 .
C4 C 0.21615(16) -0.0733(2) 0.27960(19) 0.0243(6) Uani 1.000000 .
H4 H 0.22428(16) -0.1211(2) 0.32019(19) 0.0291(8) Uiso 1.000000 R
Fe2 Fe 0.22667(2) 0.57678(3) 0.11344(3) 0.01986(11) Uani 1.000000 .
S3 S 0.13552(4) 0.63810(5) 0.05329(5) 0.02665(17) Uani 1.000000 .
S4 S 0.17470(4) 0.51153(5) 0.21830(5) 0.02754(18) Uani 1.000000 .
N20 N 0.1539(2) 0.6024(2) 0.3617(2) 0.0464(9) Uani 1.000000 .
N16 N 0.35171(15) 0.73051(19) -0.03569(17) 0.0296(6) Uani 1.000000 .
H16 H 0.37498(15) 0.74504(19) -0.07938(17) 0.0356(7) Uiso 1.000000 R
N15 N 0.05761(15) 0.5432(2) -0.05858(19) 0.0346(7) Uani 1.000000 .
N13 N 0.20910(13) 0.47371(17) 0.03685(15) 0.0218(5) Uani 1.000000 .
N18 N 0.24378(13) 0.67782(17) 0.19217(15) 0.0226(5) Uani 1.000000 .
N12 N 0.30842(13) 0.50275(17) 0.13965(15) 0.0227(5) Uani 1.000000 .
N17 N 0.28454(13) 0.65415(17) 0.04385(15) 0.0220(5) Uani 1.000000 .
N19 N 0.21713(14) 0.68320(18) 0.27024(16) 0.0265(6) Uani 1.000000 .
N14 N 0.15332(13) 0.46696(19) -0.01580(16) 0.0254(6) Uani 1.000000 .
N11 N 0.40002(15) 0.42653(19) 0.17224(18) 0.0303(6) Uani 1.000000 .
H11a H 0.43896(15) 0.41311(19) 0.19651(18) 0.0363(7) Uiso 1.000000 R
C34 C 0.1632(3) 0.6772(3) 0.4230(2) 0.0514(12) Uani 1.000000 .
H34a H 0.2069(7) 0.6708(13) 0.4521(14) 0.0771(18) Uiso 1.000000 GR
H34b H 0.1605(16) 0.7377(3) 0.3942(4) 0.0771(18) Uiso 1.000000 GR
H34c H 0.1284(10) 0.6736(14) 0.4641(12) 0.0771(18) Uiso 1.000000 GR
C29 C 0.34953(17) 0.7806(2) 0.0370(2) 0.0287(7) Uani 1.000000 .
H29 H 0.37245(17) 0.8370(2) 0.0503(2) 0.0345(8) Uiso 1.000000 R
C27 C 0.0174(2) 0.6272(3) -0.0691(3) 0.0423(9) Uani 1.000000 .
H27a H 0.0291(10) 0.6713(9) -0.0238(11) 0.0634(14) Uiso 1.000000 GR
H27b H 0.0257(11) 0.6560(11) -0.1235(8) 0.0634(14) Uiso 1.000000 GR
H27c H -0.0298(2) 0.6108(4) -0.0671(18) 0.0634(14) Uiso 1.000000 GR
C30 C 0.30751(16) 0.7328(2) 0.08705(19) 0.0239(6) Uani 1.000000 .
C28 C 0.31242(16) 0.6554(2) -0.02947(19) 0.0252(6) Uani 1.000000 .
H28 H 0.30566(16) 0.6094(2) -0.07205(19) 0.0302(8) Uiso 1.000000 R
C33 C 0.1163(2) 0.5213(3) 0.3882(3) 0.0497(12) Uani 1.000000 .
H33a H 0.0998(14) 0.4866(13) 0.3385(3) 0.0746(17) Uiso 1.000000 GR
H33b H 0.1452(5) 0.4809(11) 0.4234(16) 0.0746(17) Uiso 1.000000 GR
H33c H 0.0787(9) 0.5420(3) 0.4205(17) 0.0746(17) Uiso 1.000000 GR
C25 C 0.11495(16) 0.5416(2) -0.0113(2) 0.0262(7) Uani 1.000000 .
C23 C 0.30845(17) 0.4199(2) 0.0941(2) 0.0259(7) Uani 1.000000 .
C24 C 0.25257(16) 0.4063(2) 0.03703(19) 0.0236(6) Uani 1.000000 .
H24 H 0.24752(16) 0.3527(2) 0.00219(19) 0.0283(8) Uiso 1.000000 R
C22 C 0.36584(17) 0.3722(2) 0.1149(2) 0.0296(7) Uani 1.000000 .
H22 H 0.37908(17) 0.3134(2) 0.0937(2) 0.0356(9) Uiso 1.000000 R
C31 C 0.28311(16) 0.7440(2) 0.16990(19) 0.0241(6) Uani 1.000000 .
H31 H 0.29480(16) 0.7954(2) 0.20522(19) 0.0289(8) Uiso 1.000000 R
C32 C 0.18275(18) 0.6073(2) 0.2872(2) 0.0288(7) Uani 1.000000 .
C26 C 0.04088(18) 0.4672(3) -0.1161(2) 0.0392(9) Uani 1.000000 .
H26a H 0.0658(11) 0.4742(11) -0.1672(8) 0.0588(13) Uiso 1.000000 GR
H26b H 0.0524(13) 0.4075(3) -0.0891(7) 0.0588(13) Uiso 1.000000 GR
H26c H -0.0069(3) 0.4686(12) -0.1308(14) 0.0588(13) Uiso 1.000000 GR
C21 C 0.36409(17) 0.5045(2) 0.18564(19) 0.0259(7) Uani 1.000000 .
H21 H 0.37726(17) 0.5535(2) 0.22299(19) 0.0311(8) Uiso 1.000000 R
O2 O 0.51464(19) 0.3823(3) 0.2557(3) 0.0869(14) Uani 1.000000 .
H2a H 0.5393(15) 0.337(3) 0.244(4) 0.130(2) Uiso 1.000000 GR
C35 C 0.5463(3) 0.4380(4) 0.3127(3) 0.0684(14) Uani 1.000000 .
H35a H 0.5300(14) 0.5021(7) 0.3057(17) 0.103(2) Uiso 1.000000 GR
H35b H 0.5377(16) 0.4160(17) 0.3695(3) 0.103(2) Uiso 1.000000 GR
H35c H 0.5942(3) 0.436(2) 0.3042(16) 0.103(2) Uiso 1.000000 GR
O1 O 0.4761(2) 0.2250(3) 0.0420(3) 0.0858(12) Uani 1.000000 .
H1b H 0.505(3) 0.2201(13) 0.081(3) 0.1287(18) Uiso 1.000000 GR
C15 C 0.4467(3) 0.1413(4) 0.0284(4) 0.0796(18) Uani 1.000000 .
H15a H 0.4806(4) 0.0921(5) 0.031(3) 0.119(3) Uiso 1.000000 GR
H15b H 0.4146(16) 0.1298(14) 0.0717(16) 0.119(3) Uiso 1.000000 GR
H15c H 0.4237(18) 0.1411(11) -0.0271(12) 0.119(3) Uiso 1.000000 GR
Cl1 Cl 0.03886(4) 0.33252(5) 0.48041(5) 0.02430(16) Uani 1.000000 .
Cl2 Cl 0.57818(5) 0.20186(7) 0.19429(6) 0.0391(2) Uani 1.000000 .

loop_
_atom_site_aniso_label
_atom_site_aniso_U_11
_atom_site_aniso_U_22
_atom_site_aniso_U_33
_atom_site_aniso_U_12
_atom_site_aniso_U_13
_atom_site_aniso_U_23
Fe1 0.0227(2) 0.0168(2) 0.0145(2) -0.00021(16) 0.00208(15) 0.00094(15)
S1 0.0262(4) 0.0233(4) 0.0219(4) -0.0038(3) 0.0024(3) 0.0019(3)
S2 0.0341(4) 0.0207(4) 0.0178(3) 0.0059(3) 0.0052(3) 0.0024(3)
N6 0.0295(14) 0.0265(13) 0.0197(13) -0.0001(11) 0.0069(11) -0.0027(10)
N10 0.0446(17) 0.0270(14) 0.0187(13) 0.0108(12) 0.0096(12) 0.0037(11)
N8 0.0246(13) 0.0186(12) 0.0157(11) -0.0022(10) 0.0022(10) 0.0002(9)
N2 0.0255(13) 0.0189(12) 0.0172(12) 0.0002(10) 0.0022(10) 0.0007(9)
N5 0.0294(16) 0.0492(18) 0.0272(15) -0.0111(14) -0.0082(12) 0.0090(13)
N3 0.0252(13) 0.0218(12) 0.0164(12) 0.0001(10) 0.0016(10) 0.0016(10)
N7 0.0239(13) 0.0183(12) 0.0166(12) -0.0032(10) 0.0021(10) -0.0005(9)
N4 0.0261(14) 0.0306(14) 0.0206(13) -0.0018(11) -0.0017(10) 0.0050(11)
N9 0.0294(14) 0.0212(12) 0.0151(12) 0.0005(10) 0.0054(10) 0.0005(10)
N1 0.0284(15) 0.0292(14) 0.0308(15) -0.0061(12) -0.0034(12) -0.0012(12)
C5 0.0256(16) 0.0309(16) 0.0195(15) -0.0008(13) 0.0038(12) 0.0010(12)
C11 0.0250(15) 0.0164(13) 0.0203(14) -0.0017(11) 0.0013(12) 0.0022(11)
C6 0.034(2) 0.068(3) 0.034(2) -0.0088(19) -0.0126(16) 0.0171(19)
C10 0.0229(15) 0.0183(13) 0.0204(14) -0.0016(11) 0.0016(11) 0.0018(11)
C1 0.0290(17) 0.0258(15) 0.0205(15) 0.0008(13) 0.0013(12) 0.0005(12)
C9 0.0286(17) 0.0206(14) 0.0232(15) -0.0021(12) 0.0036(12) 0.0003(12)
C8 0.0259(16) 0.0238(15) 0.0184(14) -0.0026(12) 0.0024(12) 0.0004(11)
C13 0.048(2) 0.0313(18) 0.0191(16) 0.0074(15) 0.0074(14) 0.0056(13)
C7 0.032(2) 0.055(2) 0.041(2) -0.0146(18) -0.0003(16) -0.0004(18)
C3 0.0284(16) 0.0219(15) 0.0226(15) -0.0013(12) 0.0033(12) 0.0046(12)
C2 0.0312(18) 0.0265(16) 0.0330(18) -0.0029(14) -0.0030(14) 0.0057(14)
C14 0.064(3) 0.0349(19) 0.0259(18) 0.0218(18) 0.0146(17) 0.0016(15)
C12 0.0273(16) 0.0213(14) 0.0184(14) 0.0002(12) 0.0020(12) 0.0007(11)
C4 0.0272(16) 0.0233(15) 0.0222(15) 0.0015(12) -0.0001(12) 0.0083(12)
Fe2 0.0264(2) 0.0158(2) 0.0177(2) 0.00041(17) 0.00509(17) -0.00060(15)
S3 0.0288(4) 0.0216(4) 0.0296(4) 0.0032(3) 0.0019(3) -0.0021(3)
S4 0.0409(5) 0.0182(4) 0.0245(4) -0.0043(3) 0.0128(3) -0.0018(3)
N20 0.082(3) 0.0276(15) 0.0322(17) -0.0174(16) 0.0317(17) -0.0089(13)
N16 0.0360(16) 0.0310(15) 0.0226(14) -0.0013(12) 0.0091(12) 0.0016(11)
N15 0.0282(16) 0.0420(17) 0.0335(16) 0.0076(13) 0.0012(12) -0.0099(13)
N13 0.0261(14) 0.0215(12) 0.0181(12) -0.0010(10) 0.0046(10) -0.0005(10)
N18 0.0299(14) 0.0199(12) 0.0183(12) 0.0022(10) 0.0050(10) 0.0009(10)
N12 0.0301(14) 0.0193(12) 0.0188(12) -0.0001(10) 0.0042(10) 0.0003(10)
N17 0.0289(14) 0.0196(12) 0.0177(12) 0.0019(10) 0.0031(10) -0.0003(10)
N19 0.0376(16) 0.0215(13) 0.0212(13) -0.0009(11) 0.0113(11) -0.0016(10)
N14 0.0249(14) 0.0296(14) 0.0218(13) 0.0008(11) 0.0021(10) -0.0054(11)
N11 0.0309(15) 0.0294(15) 0.0302(15) 0.0055(12) -0.0021(12) 0.0021(12)
C34 0.087(3) 0.036(2) 0.033(2) -0.016(2) 0.030(2) -0.0135(17)
C29 0.0369(19) 0.0247(16) 0.0254(16) -0.0026(14) 0.0097(14) -0.0007(13)
C27 0.037(2) 0.049(2) 0.041(2) 0.0113(18) -0.0021(17) -0.0022(18)
C30 0.0313(17) 0.0181(14) 0.0227(15) 0.0019(12) 0.0049(13) 0.0004(11)
C28 0.0310(17) 0.0258(15) 0.0190(15) 0.0027(13) 0.0045(12) -0.0014(12)
C33 0.076(3) 0.035(2) 0.041(2) -0.016(2) 0.035(2) -0.0032(17)
C25 0.0269(17) 0.0295(16) 0.0227(16) 0.0002(13) 0.0056(13) -0.0036(13)
C23 0.0361(18) 0.0191(14) 0.0230(15) 0.0015(13) 0.0070(13) -0.0000(12)
C24 0.0299(17) 0.0189(14) 0.0224(15) -0.0011(12) 0.0050(12) -0.0036(12)
C22 0.0336(18) 0.0228(16) 0.0326(18) 0.0051(13) 0.0033(14) -0.0000(13)
C31 0.0337(17) 0.0184(14) 0.0206(15) -0.0007(12) 0.0064(13) -0.0029(11)
C32 0.041(2) 0.0219(15) 0.0243(16) 0.0005(14) 0.0103(14) -0.0004(12)
C26 0.0303(19) 0.052(2) 0.035(2) 0.0028(17) -0.0020(15) -0.0157(17)
C21 0.0339(18) 0.0233(15) 0.0207(15) 0.0003(13) 0.0034(13) 0.0005(12)
O2 0.065(2) 0.053(2) 0.137(4) 0.0264(17) -0.060(2) -0.035(2)
C35 0.067(3) 0.075(4) 0.062(3) -0.005(3) -0.017(3) 0.003(3)
O1 0.080(3) 0.097(3) 0.078(3) 0.002(2) -0.012(2) 0.010(2)
C15 0.077(4) 0.063(3) 0.097(5) -0.019(3) -0.019(3) 0.013(3)
Cl1 0.0254(4) 0.0254(4) 0.0221(4) 0.0014(3) 0.0007(3) -0.0008(3)
Cl2 0.0396(5) 0.0486(5) 0.0299(4) 0.0056(4) 0.0123(4) 0.0123(4)

loop_
_atom_type_symbol
_atom_type_scat_dispersion_real
_atom_type_scat_dispersion_imag
_atom_type_scat_Cromer_Mann_a1
_atom_type_scat_Cromer_Mann_a2
_atom_type_scat_Cromer_Mann_a3
_atom_type_scat_Cromer_Mann_a4
_atom_type_scat_Cromer_Mann_b1
_atom_type_scat_Cromer_Mann_b2
_atom_type_scat_Cromer_Mann_b3
_atom_type_scat_Cromer_Mann_b4
_atom_type_scat_Cromer_Mann_c
_atom_type_scat_source
_atom_type_scat_dispersion_source
C 0.00313 0.00162 2.31000 1.02000 1.58860 0.86500 20.84390 10.20750 0.56870 51.65120 0.21560 'International Tables Volume C Table 6.1.1.4 (pp. 500-502)' 'Brennan, Cowan, Rev. Sci. Instrum., 1992, 63, 850'
Cl 0.14909 0.15975 11.46040 7.19640 6.25560 1.64550 0.01040 1.16620 18.51940 47.77840 -9.55740 'International Tables Volume C Table 6.1.1.4 (pp. 500-502)' 'Brennan, Cowan, Rev. Sci. Instrum., 1992, 63, 850'
Fe 0.34786 0.84963 11.76950 7.35730 3.52220 2.30450 4.76110 0.30720 15.35350 76.88050 1.03690 'International Tables Volume C Table 6.1.1.4 (pp. 500-502)' 'Brennan, Cowan, Rev. Sci. Instrum., 1992, 63, 850'
H 0.00000 0.00000 0.49300 0.32291 0.14019 0.04081 10.51090 26.12570 3.14236 57.79970 0.00304 'International Tables Volume C Table 6.1.1.4 (pp. 500-502)' 'Brennan, Cowan, Rev. Sci. Instrum., 1992, 63, 850'
N 0.00613 0.00332 12.21260 3.13220 2.01250 1.16630 0.00570 9.89330 28.99750 0.58260 -11.52900 'International Tables Volume C Table 6.1.1.4 (pp. 500-502)' 'Brennan, Cowan, Rev. Sci. Instrum., 1992, 63, 850'
O 0.01085 0.00610 3.04850 2.28680 1.54630 0.86700 13.27710 5.70110 0.32390 32.90890 0.25080 'International Tables Volume C Table 6.1.1.4 (pp. 500-502)' 'Brennan, Cowan, Rev. Sci. Instrum., 1992, 63, 850'
S 0.12485 0.12450 6.90530 5.20340 1.43790 1.58630 1.46790 22.21510 0.25360 56.17200 0.86690 'International Tables Volume C Table 6.1.1.4 (pp. 500-502)' 'Brennan, Cowan, Rev. Sci. Instrum., 1992, 63, 850'

loop_
_geom_angle_atom_site_label_1
_geom_angle_atom_site_label_2
_geom_angle_atom_site_label_3
_geom_angle
_geom_angle_site_symmetry_1
_geom_angle_site_symmetry_3
_geom_angle_publ_flag
S2 Fe1 S1 95.25(3) . . ?
N8 Fe1 S1 96.12(8) . . ?
N8 Fe1 S2 84.44(8) . . ?
N2 Fe1 S1 166.10(8) . . ?
N2 Fe1 S2 89.11(7) . . ?
N2 Fe1 N8 97.45(10) . . ?
N3 Fe1 S1 84.96(8) . . ?
N3 Fe1 S2 95.17(8) . . ?
N3 Fe1 N8 178.88(11) . . ?
N3 Fe1 N2 81.49(10) . . ?
N7 Fe1 S1 91.53(7) . . ?
N7 Fe1 S2 165.09(8) . . ?
N7 Fe1 N8 81.64(10) . . ?
N7 Fe1 N2 87.43(10) . . ?
N7 Fe1 N3 98.65(10) . . ?
C5 S1 Fe1 96.11(11) . . ?
C12 S2 Fe1 95.81(10) . . ?
C9 N6 H6 125.65(17) . . ?
C8 N6 H6 125.65(17) . . ?
C8 N6 C9 108.7(3) . . ?
C14 N10 C13 117.1(3) . . ?
C12 N10 C13 120.4(3) . . ?
C12 N10 C14 122.5(3) . . ?
N9 N8 Fe1 124.25(19) . . ?
C11 N8 Fe1 117.4(2) . . ?
C11 N8 N9 118.2(2) . . ?
C1 N2 Fe1 140.9(2) . . ?
C3 N2 Fe1 111.6(2) . . ?
C3 N2 C1 106.6(3) . . ?
C6 N5 C5 119.2(3) . . ?
C7 N5 C5 123.0(3) . . ?
C7 N5 C6 117.3(3) . . ?
N4 N3 Fe1 124.07(19) . . ?
C4 N3 Fe1 117.4(2) . . ?
C4 N3 N4 118.5(2) . . ?
C10 N7 Fe1 111.68(18) . . ?
C8 N7 Fe1 141.3(2) . . ?
C8 N7 C10 106.9(3) . . ?
C5 N4 N3 111.7(2) . . ?
C12 N9 N8 111.3(2) . . ?
C1 N1 H1 125.69(18) . . ?
C2 N1 H1 125.69(18) . . ?
C2 N1 C1 108.6(3) . . ?
N5 C5 S1 118.8(2) . . ?
N4 C5 S1 123.2(2) . . ?
N4 C5 N5 118.0(3) . . ?
H11 C11 N8 123.15(16) . . ?
C10 C11 N8 113.7(3) . . ?
C10 C11 H11 123.15(17) . . ?
H6a C6 N5 109.5 . . ?
H6b C6 N5 109.5 . . ?
H6b C6 H6a 109.5 . . ?
H6c C6 N5 109.5 . . ?
H6c C6 H6a 109.5 . . ?
H6c C6 H6b 109.5 . . ?
C11 C10 N7 115.3(3) . . ?
C9 C10 N7 108.4(3) . . ?
C9 C10 C11 136.3(3) . . ?
N1 C1 N2 109.9(3) . . ?
H1a C1 N2 125.03(17) . . ?
H1a C1 N1 125.03(18) . . ?
C10 C9 N6 106.0(3) . . ?
H9 C9 N6 126.98(17) . . ?
H9 C9 C10 126.98(18) . . ?
N7 C8 N6 109.9(3) . . ?
H8 C8 N6 125.05(17) . . ?
H8 C8 N7 125.05(17) . . ?
H13a C13 N10 109.5 . . ?
H13b C13 N10 109.5 . . ?
H13b C13 H13a 109.5 . . ?
H13c C13 N10 109.5 . . ?
H13c C13 H13a 109.5 . . ?
H13c C13 H13b 109.5 . . ?
H7a C7 N5 109.5 . . ?
H7b C7 N5 109.5 . . ?
H7b C7 H7a 109.5 . . ?
H7c C7 N5 109.5 . . ?
H7c C7 H7a 109.5 . . ?
H7c C7 H7b 109.5 . . ?
C2 C3 N2 109.0(3) . . ?
C4 C3 N2 114.9(3) . . ?
C4 C3 C2 136.1(3) . . ?
C3 C2 N1 105.9(3) . . ?
H2 C2 N1 127.06(18) . . ?
H2 C2 C3 127.06(19) . . ?
H14a C14 N10 109.5 . . ?
H14b C14 N10 109.5 . . ?
H14b C14 H14a 109.5 . . ?
H14c C14 N10 109.5 . . ?
H14c C14 H14a 109.5 . . ?
H14c C14 H14b 109.5 . . ?
N10 C12 S2 118.3(2) . . ?
N9 C12 S2 123.7(2) . . ?
N9 C12 N10 118.0(3) . . ?
C3 C4 N3 114.3(3) . . ?
H4 C4 N3 122.87(17) . . ?
H4 C4 C3 122.87(17) . . ?
S4 Fe2 S3 94.78(4) . . ?
N13 Fe2 S3 84.55(8) . . ?
N13 Fe2 S4 94.20(8) . . ?
N18 Fe2 S3 95.98(8) . . ?
N18 Fe2 S4 84.51(8) . . ?
N18 Fe2 N13 178.64(11) . . ?
N12 Fe2 S3 165.00(8) . . ?
N12 Fe2 S4 91.77(8) . . ?
N12 Fe2 N13 81.51(11) . . ?
N12 Fe2 N18 98.08(11) . . ?
N17 Fe2 S3 91.89(8) . . ?
N17 Fe2 S4 165.00(8) . . ?
N17 Fe2 N13 99.81(10) . . ?
N17 Fe2 N18 81.44(10) . . ?
N17 Fe2 N12 85.06(10) . . ?
C25 S3 Fe2 96.34(11) . . ?
C32 S4 Fe2 96.12(11) . . ?
C33 N20 C34 116.5(3) . . ?
C32 N20 C34 120.3(3) . . ?
C32 N20 C33 123.1(3) . . ?
C29 N16 H16 125.72(18) . . ?
C28 N16 H16 125.72(17) . . ?
C28 N16 C29 108.6(3) . . ?
C25 N15 C27 122.4(3) . . ?
C26 N15 C27 115.7(3) . . ?
C26 N15 C25 120.5(3) . . ?
N14 N13 Fe2 123.99(19) . . ?
C24 N13 Fe2 117.3(2) . . ?
C24 N13 N14 118.7(3) . . ?
N19 N18 Fe2 124.1(2) . . ?
C31 N18 Fe2 117.7(2) . . ?
C31 N18 N19 118.2(3) . . ?
C23 N12 Fe2 111.4(2) . . ?
C21 N12 Fe2 141.9(2) . . ?
C21 N12 C23 106.7(3) . . ?
C30 N17 Fe2 111.61(19) . . ?
C28 N17 Fe2 141.9(2) . . ?
C28 N17 C30 106.4(3) . . ?
C32 N19 N18 111.5(3) . . ?
C25 N14 N13 111.9(3) . . ?
C22 N11 H11a 125.70(18) . . ?
C21 N11 H11a 125.70(19) . . ?
C21 N11 C22 108.6(3) . . ?
H34a C34 N20 109.5 . . ?
H34b C34 N20 109.5 . . ?
H34b C34 H34a 109.5 . . ?
H34c C34 N20 109.5 . . ?
H34c C34 H34a 109.5 . . ?
H34c C34 H34b 109.5 . . ?
H29 C29 N16 127.06(18) . . ?
C30 C29 N16 105.9(3) . . ?
C30 C29 H29 127.06(19) . . ?
H27a C27 N15 109.5 . . ?
H27b C27 N15 109.5 . . ?
H27b C27 H27a 109.5 . . ?
H27c C27 N15 109.5 . . ?
H27c C27 H27a 109.5 . . ?
H27c C27 H27b 109.5 . . ?
C29 C30 N17 108.6(3) . . ?
C31 C30 N17 115.2(3) . . ?
C31 C30 C29 136.2(3) . . ?
N17 C28 N16 110.6(3) . . ?
H28 C28 N16 124.71(17) . . ?
H28 C28 N17 124.71(18) . . ?
H33a C33 N20 109.5 . . ?
H33b C33 N20 109.5 . . ?
H33b C33 H33a 109.5 . . ?
H33c C33 N20 109.5 . . ?
H33c C33 H33a 109.5 . . ?
H33c C33 H33b 109.5 . . ?
N15 C25 S3 119.0(2) . . ?
N14 C25 S3 122.9(3) . . ?
N14 C25 N15 118.1(3) . . ?
C24 C23 N12 115.4(3) . . ?
C22 C23 N12 108.6(3) . . ?
C22 C23 C24 135.9(3) . . ?
C23 C24 N13 114.3(3) . . ?
H24 C24 N13 122.86(18) . . ?
H24 C24 C23 122.86(17) . . ?
C23 C22 N11 105.9(3) . . ?
H22 C22 N11 127.06(18) . . ?
H22 C22 C23 127.1(2) . . ?
C30 C31 N18 114.0(3) . . ?
H31 C31 N18 122.99(17) . . ?
H31 C31 C30 122.99(17) . . ?
N20 C32 S4 118.5(2) . . ?
N19 C32 S4 123.3(2) . . ?
N19 C32 N20 118.2(3) . . ?
H26a C26 N15 109.5 . . ?
H26b C26 N15 109.5 . . ?
H26b C26 H26a 109.5 . . ?
H26c C26 N15 109.5 . . ?
H26c C26 H26a 109.5 . . ?
H26c C26 H26b 109.5 . . ?
N11 C21 N12 110.2(3) . . ?
H21 C21 N12 124.88(18) . . ?
H21 C21 N11 124.88(19) . . ?
C35 O2 H2a 109.5 . . ?
H35a C35 O2 109.5 . . ?
H35b C35 O2 109.5 . . ?
H35b C35 H35a 109.5 . . ?
H35c C35 O2 109.5 . . ?
H35c C35 H35a 109.5 . . ?
H35c C35 H35b 109.5 . . ?
C15 O1 H1b 109.5 . . ?
H15a C15 O1 109.5 . . ?
H15b C15 O1 109.5 . . ?
H15b C15 H15a 109.5 . . ?
H15c C15 O1 109.5 . . ?
H15c C15 H15a 109.5 . . ?
H15c C15 H15b 109.5 . . ?

loop_
_geom_bond_atom_site_label_1
_geom_bond_atom_site_label_2
_geom_bond_distance
_geom_bond_site_symmetry_2
_geom_bond_publ_flag
Fe1 S1 2.2153(9) . ?
Fe1 S2 2.2240(8) . ?
Fe1 N8 1.933(2) . ?
Fe1 N2 1.987(3) . ?
Fe1 N3 1.932(2) . ?
Fe1 N7 1.976(2) . ?
S1 C5 1.758(3) . ?
S2 C12 1.756(3) . ?
N6 H6 0.8800 . ?
N6 C9 1.368(4) . ?
N6 C8 1.345(4) . ?
N10 C13 1.458(4) . ?
N10 C14 1.459(4) . ?
N10 C12 1.353(4) . ?
N8 N9 1.376(3) . ?
N8 C11 1.303(4) . ?
N2 C1 1.316(4) . ?
N2 C3 1.389(4) . ?
N5 C5 1.343(4) . ?
N5 C6 1.464(5) . ?
N5 C7 1.451(5) . ?
N3 N4 1.374(4) . ?
N3 C4 1.304(4) . ?
N7 C10 1.388(4) . ?
N7 C8 1.320(4) . ?
N4 C5 1.333(4) . ?
N9 C12 1.323(4) . ?
N1 H1 0.8800 . ?
N1 C1 1.350(4) . ?
N1 C2 1.367(4) . ?
C11 H11 0.9500 . ?
C11 C10 1.438(4) . ?
C6 H6a 0.9800 . ?
C6 H6b 0.9800 . ?
C6 H6c 0.9800 . ?
C10 C9 1.365(4) . ?
C1 H1a 0.9500 . ?
C9 H9 0.9500 . ?
C8 H8 0.9500 . ?
C13 H13a 0.9800 . ?
C13 H13b 0.9800 . ?
C13 H13c 0.9800 . ?
C7 H7a 0.9800 . ?
C7 H7b 0.9800 . ?
C7 H7c 0.9800 . ?
C3 C2 1.358(5) . ?
C3 C4 1.437(4) . ?
C2 H2 0.9500 . ?
C14 H14a 0.9800 . ?
C14 H14b 0.9800 . ?
C14 H14c 0.9800 . ?
C4 H4 0.9500 . ?
Fe2 S3 2.2143(9) . ?
Fe2 S4 2.2146(9) . ?
Fe2 N13 1.937(3) . ?
Fe2 N18 1.935(3) . ?
Fe2 N12 1.987(3) . ?
Fe2 N17 1.981(3) . ?
S3 C25 1.761(3) . ?
S4 C32 1.760(3) . ?
N20 C34 1.455(4) . ?
N20 C33 1.459(5) . ?
N20 C32 1.345(4) . ?
N16 H16 0.8800 . ?
N16 C29 1.364(4) . ?
N16 C28 1.342(4) . ?
N15 C27 1.456(5) . ?
N15 C25 1.351(4) . ?
N15 C26 1.452(4) . ?
N13 N14 1.375(4) . ?
N13 C24 1.303(4) . ?
N18 N19 1.377(3) . ?
N18 C31 1.295(4) . ?
N12 C23 1.391(4) . ?
N12 C21 1.312(4) . ?
N17 C30 1.388(4) . ?
N17 C28 1.317(4) . ?
N19 C32 1.322(4) . ?
N14 C25 1.323(4) . ?
N11 H11a 0.8800 . ?
N11 C22 1.363(4) . ?
N11 C21 1.353(4) . ?
C34 H34a 0.9800 . ?
C34 H34b 0.9800 . ?
C34 H34c 0.9800 . ?
C29 H29 0.9500 . ?
C29 C30 1.370(4) . ?
C27 H27a 0.9800 . ?
C27 H27b 0.9800 . ?
C27 H27c 0.9800 . ?
C30 C31 1.436(4) . ?
C28 H28 0.9500 . ?
C33 H33a 0.9800 . ?
C33 H33b 0.9800 . ?
C33 H33c 0.9800 . ?
C23 C24 1.428(5) . ?
C23 C22 1.370(5) . ?
C24 H24 0.9500 . ?
C22 H22 0.9500 . ?
C31 H31 0.9500 . ?
C26 H26a 0.9800 . ?
C26 H26b 0.9800 . ?
C26 H26c 0.9800 . ?
C21 H21 0.9500 . ?
O2 H2a 0.8400 . ?
O2 C35 1.346(6) . ?
C35 H35a 0.9800 . ?
C35 H35b 0.9800 . ?
C35 H35c 0.9800 . ?
O1 H1b 0.8400 . ?
O1 C15 1.350(6) . ?
C15 H15a 0.9800 . ?
C15 H15b 0.9800 . ?
C15 H15c 0.9800 . ?

loop_
_geom_torsion_atom_site_label_1
_geom_torsion_atom_site_label_2
_geom_torsion_atom_site_label_3
_geom_torsion_atom_site_label_4
_geom_torsion
_geom_torsion_site_symmetry_1
_geom_torsion_site_symmetry_2
_geom_torsion_site_symmetry_3
_geom_torsion_site_symmetry_4
_geom_torsion_publ_flag
Fe1 N8 N9 C12 5.7(2) . . . . ?
Fe1 N8 C11 C10 4.2(2) . . . . ?
Fe1 N2 C1 N1 166.8(4) . . . . ?
Fe1 N2 C3 C2 -170.4(2) . . . . ?
Fe1 N2 C3 C4 6.9(2) . . . . ?
Fe1 N3 N4 C5 0.5(2) . . . . ?
Fe1 N3 C4 C3 -1.2(2) . . . . ?
Fe1 N7 C10 C11 -3.4(2) . . . . ?
Fe1 N7 C10 C9 177.9(2) . . . . ?
Fe1 N7 C8 N6 -177.2(4) . . . . ?
S1 C5 N5 C6 -174.9(3) . . . . ?
S1 C5 N5 C7 -2.9(3) . . . . ?
S1 C5 N4 N3 -0.1(3) . . . . ?
S2 C12 N10 C13 -175.1(3) . . . . ?
S2 C12 N10 C14 5.3(3) . . . . ?
S2 C12 N9 N8 0.8(3) . . . . ?
N6 C9 C10 N7 0.4(3) . . . . ?
N6 C9 C10 C11 -177.9(2) . . . . ?
N6 C8 N7 C10 -0.1(3) . . . . ?
N10 C12 N9 N8 -179.8(3) . . . . ?
N8 C11 C10 N7 -0.3(3) . . . . ?
N8 C11 C10 C9 177.9(3) . . . . ?
N2 C1 N1 C2 -0.4(3) . . . . ?
N2 C3 C2 N1 -1.1(3) . . . . ?
N2 C3 C4 N3 -4.0(3) . . . . ?
N5 C5 N4 N3 179.5(3) . . . . ?
N3 C4 C3 C2 172.4(3) . . . . ?
N1 C2 C3 C4 -177.7(2) . . . . ?
Fe2 N13 N14 C25 3.5(2) . . . . ?
Fe2 N13 C24 C23 -1.0(2) . . . . ?
Fe2 N18 N19 C32 5.0(3) . . . . ?
Fe2 N18 C31 C30 1.3(2) . . . . ?
Fe2 N12 C23 C24 2.1(2) . . . . ?
Fe2 N12 C23 C22 -180.0(2) . . . . ?
Fe2 N12 C21 N11 -179.8(4) . . . . ?
Fe2 N17 C30 C29 177.2(2) . . . . ?
Fe2 N17 C30 C31 -2.5(2) . . . . ?
Fe2 N17 C28 N16 -175.6(4) . . . . ?
S3 C25 N15 C27 10.3(3) . . . . ?
S3 C25 N15 C26 176.5(3) . . . . ?
S3 C25 N14 N13 1.5(3) . . . . ?
S4 C32 N20 C34 175.7(3) . . . . ?
S4 C32 N20 C33 0.1(4) . . . . ?
S4 C32 N19 N18 1.4(3) . . . . ?
N20 C32 N19 N18 179.7(3) . . . . ?
N16 C29 C30 N17 -0.1(3) . . . . ?
N16 C29 C30 C31 179.4(2) . . . . ?
N16 C28 N17 C30 -0.2(3) . . . . ?
N15 C25 N14 N13 -178.6(3) . . . . ?
N13 C24 C23 N12 -0.7(3) . . . . ?
N13 C24 C23 C22 -178.0(3) . . . . ?
N18 C31 C30 N17 0.9(3) . . . . ?
N18 C31 C30 C29 -178.7(3) . . . . ?
N12 C23 C22 N11 -0.3(3) . . . . ?
N12 C21 N11 C22 0.1(3) . . . . ?
N11 C22 C23 C24 177.1(2) . . . . ?
